data_4509161
loop_
_publ_author_name
'Weyna, David R.'
'Shattock, Tanise'
'Vishweshwar, Peddy'
'Zaworotko, Michael J.'

_publ_section_title
;
 Synthesis and Structural Characterization of Cocrystals and
 Pharmaceutical Cocrystals: Mechanochemistry vs Slow Evaporation from
 Solution
;
_journal_issue 2
_journal_name_full 'Crystal Growth &amp; Design'
_journal_page_first 1106
_journal_paper_doi 10.1021/cg800936d
_journal_volume 9
_journal_year 2009
_chemical_formula_moiety 'C10 H8 N2, C7 H6 O2'
_chemical_formula_sum 'C17 H14 N2 O2'
_chemical_formula_weight 278.30
_chemical_name_systematic
; 
 ? 
;
_space_group_IT_number 2
_symmetry_cell_setting triclinic
_symmetry_space_group_name_Hall '-P 1'
_symmetry_space_group_name_H-M 'P -1'
_atom_sites_solution_hydrogens geom
_atom_sites_solution_primary direct
_atom_sites_solution_secondary difmap
_audit_creation_method SHELXL-97
_cell_angle_alpha 100.293(5)
_cell_angle_beta 95.987(6)
_cell_angle_gamma 90.521(5)
_cell_formula_units_Z 4
_cell_length_a 7.608(2)
_cell_length_b 11.454(3)
_cell_length_c 16.423(5)
_cell_measurement_temperature 298(2)
_cell_volume 1399.9(7)
_computing_cell_refinement 'Bruker SMART'
_computing_data_collection 'Bruker SMART'
_computing_data_reduction 'Bruker SAINT'
_computing_molecular_graphics 'Bruker SHELXTL'
_computing_publication_material 'Bruker SHELXTL'
_computing_structure_refinement 'SHELXL-97 (Sheldrick, 1997)'
_computing_structure_solution 'SHELXS-97 (Sheldrick, 1990)'
_diffrn_ambient_temperature 298(2)
_diffrn_measured_fraction_theta_full 0.982
_diffrn_measured_fraction_theta_max 0.982
_diffrn_measurement_device_type 'CCD area detector'
_diffrn_measurement_method 'phi and omega scans'
_diffrn_radiation_monochromator graphite
_diffrn_radiation_source 'fine-focus sealed tube'
_diffrn_radiation_type MoK\a
_diffrn_radiation_wavelength 0.71073
_diffrn_reflns_av_R_equivalents 0.0323
_diffrn_reflns_av_sigmaI/netI 0.0545
_diffrn_reflns_limit_h_max 8
_diffrn_reflns_limit_h_min -5
_diffrn_reflns_limit_k_max 13
_diffrn_reflns_limit_k_min -13
_diffrn_reflns_limit_l_max 19
_diffrn_reflns_limit_l_min -18
_diffrn_reflns_number 7023
_diffrn_reflns_theta_full 24.71
_diffrn_reflns_theta_max 24.71
_diffrn_reflns_theta_min 1.27
_exptl_absorpt_coefficient_mu 0.088
_exptl_absorpt_correction_T_max 1.000
_exptl_absorpt_correction_T_min 0.249
_exptl_absorpt_correction_type SADABS
_exptl_crystal_colour colorless
_exptl_crystal_density_diffrn 1.321
_exptl_crystal_density_meas 0
_exptl_crystal_density_method 'not measured'
_exptl_crystal_description block
_exptl_crystal_F_000 584
_exptl_crystal_size_max 0.40
_exptl_crystal_size_mid 0.30
_exptl_crystal_size_min 0.15
_refine_diff_density_max 0.216
_refine_diff_density_min -0.278
_refine_diff_density_rms 0.063
_refine_ls_extinction_method none
_refine_ls_goodness_of_fit_ref 1.087
_refine_ls_hydrogen_treatment mixed
_refine_ls_matrix_type full
_refine_ls_number_parameters 379
_refine_ls_number_reflns 4679
_refine_ls_number_restraints 0
_refine_ls_restrained_S_all 1.087
_refine_ls_R_factor_all 0.0780
_refine_ls_R_factor_gt 0.0638
_refine_ls_shift/su_max 0.000
_refine_ls_shift/su_mean 0.000
_refine_ls_structure_factor_coef Fsqd
_refine_ls_weighting_details 'calc w=1/[\s^2^(Fo^2^)+(0.0928P)^2^+0.1991P] where P=(Fo^2^+2Fc^2^)/3'
_refine_ls_weighting_scheme calc
_refine_ls_wR_factor_gt 0.1649
_refine_ls_wR_factor_ref 0.1795
_reflns_number_gt 3655
_reflns_number_total 4679
_reflns_threshold_expression >2sigma(I)
_cod_data_source_file cg800936dsup7.cif
_cod_data_source_block ts501h
_cod_depositor_comments
;
The following automatic conversions were performed:

'_symmetry_cell_setting' value 'Triclinic' changed to 'triclinic'
according to /home/saulius/struct/CIF-dictionaries/cif_core.dic
dictionary named 'cif_core.dic' version 2.4.2 from 2011-04-26.

Automatic conversion script
Id: cif_fix_values 1891 2012-01-12 08:04:46Z andrius 
;
_cod_original_cell_volume 1399.8(7)
_cod_original_sg_symbol_H-M P-1
_cod_database_code 4509161

loop_
_symmetry_equiv_pos_as_xyz
'x, y, z'
'-x, -y, -z'

loop_
_atom_site_label
_atom_site_type_symbol
_atom_site_fract_x
_atom_site_fract_y
_atom_site_fract_z
_atom_site_U_iso_or_equiv
_atom_site_adp_type
_atom_site_occupancy
_atom_site_symmetry_multiplicity
_atom_site_calc_flag
_atom_site_refinement_flags
O1 O 0.6572(3) 0.74776(18) 0.35028(10) 0.0733(6) Uani 1 1 d .
H1O H 0.7199 0.7620 0.4038 0.088 Uiso 1 1 d R
O2 O 0.5145(3) 0.91531(17) 0.38045(10) 0.0680(6) Uani 1 1 d .
C1 C 0.4729(3) 0.80784(19) 0.24210(12) 0.0392(5) Uani 1 1 d .
C2 C 0.3644(3) 0.8920(2) 0.21329(14) 0.0457(6) Uani 1 1 d .
H2 H 0.3342 0.9580 0.2505 0.055 Uiso 1 1 calc R
C3 C 0.3012(3) 0.8790(2) 0.13062(14) 0.0500(6) Uani 1 1 d .
H3 H 0.2288 0.9358 0.1119 0.060 Uiso 1 1 calc R
C4 C 0.3457(3) 0.7812(2) 0.07562(14) 0.0520(6) Uani 1 1 d .
H4 H 0.3045 0.7725 0.0195 0.062 Uiso 1 1 calc R
C5 C 0.4511(3) 0.6962(2) 0.10348(14) 0.0533(6) Uani 1 1 d .
H5 H 0.4792 0.6297 0.0662 0.064 Uiso 1 1 calc R
C6 C 0.5151(3) 0.7091(2) 0.18629(13) 0.0465(6) Uani 1 1 d .
H6 H 0.5866 0.6515 0.2047 0.056 Uiso 1 1 calc R
C7 C 0.5485(3) 0.8298(2) 0.33111(14) 0.0462(6) Uani 1 1 d .
O11 O 1.0244(3) 0.52964(17) 0.37776(10) 0.0683(6) Uani 1 1 d .
O12 O 1.1598(3) 0.68817(17) 0.35100(10) 0.0705(6) Uani 1 1 d .
H12O H 1.2282 0.6971 0.4053 0.085 Uiso 1 1 d R
C11 C 0.9737(3) 0.5742(2) 0.24223(12) 0.0395(5) Uani 1 1 d .
C12 C 1.0084(3) 0.6495(2) 0.18781(13) 0.0459(6) Uani 1 1 d .
H12 H 1.0803 0.7171 0.2067 0.055 Uiso 1 1 calc R
C13 C 0.9363(3) 0.6242(2) 0.10611(14) 0.0531(6) Uani 1 1 d .
H13 H 0.9578 0.6755 0.0701 0.064 Uiso 1 1 calc R
C14 C 0.8324(3) 0.5233(2) 0.07735(14) 0.0531(6) Uani 1 1 d .
H14 H 0.7866 0.5056 0.0216 0.064 Uiso 1 1 calc R
C15 C 0.7959(3) 0.4485(2) 0.13083(14) 0.0513(6) Uani 1 1 d .
H15 H 0.7238 0.3812 0.1116 0.062 Uiso 1 1 calc R
C16 C 0.8668(3) 0.4740(2) 0.21281(13) 0.0454(6) Uani 1 1 d .
H16 H 0.8426 0.4232 0.2488 0.054 Uiso 1 1 calc R
C17 C 1.0531(3) 0.5949(2) 0.33030(13) 0.0461(6) Uani 1 1 d .
N21 N 0.3245(3) 0.6978(2) 0.50284(12) 0.0559(6) Uani 1 1 d .
N22 N 0.6862(3) 0.7034(2) 0.91885(12) 0.0607(6) Uani 1 1 d .
C21 C 0.3954(3) 0.7955(2) 0.55141(14) 0.0534(6) Uani 1 1 d .
H21 H 0.3997 0.8646 0.5294 0.064 Uiso 1 1 calc R
C22 C 0.4622(3) 0.7991(2) 0.63231(14) 0.0496(6) Uani 1 1 d .
H22 H 0.5070 0.8705 0.6644 0.060 Uiso 1 1 calc R
C23 C 0.4637(3) 0.6974(2) 0.66699(12) 0.0396(5) Uani 1 1 d .
C24 C 0.3951(3) 0.5947(2) 0.61590(14) 0.0522(6) Uani 1 1 d .
H24 H 0.3959 0.5231 0.6352 0.063 Uiso 1 1 calc R
C25 C 0.3256(4) 0.5999(3) 0.53584(16) 0.0618(7) Uani 1 1 d .
H25 H 0.2763 0.5306 0.5027 0.074 Uiso 1 1 calc R
C26 C 0.5387(3) 0.6987(2) 0.75426(13) 0.0402(5) Uani 1 1 d .
C27 C 0.5236(3) 0.7966(2) 0.81646(13) 0.0466(6) Uani 1 1 d .
H27 H 0.4635 0.8628 0.8044 0.056 Uiso 1 1 calc R
C28 C 0.5986(3) 0.7944(2) 0.89614(14) 0.0560(7) Uani 1 1 d .
H28 H 0.5872 0.8609 0.9368 0.067 Uiso 1 1 calc R
C29 C 0.6987(3) 0.6099(3) 0.85898(15) 0.0589(7) Uani 1 1 d .
H29 H 0.7593 0.5449 0.8729 0.071 Uiso 1 1 calc R
C30 C 0.6278(3) 0.6032(2) 0.77767(14) 0.0488(6) Uani 1 1 d .
H30 H 0.6397 0.5349 0.7387 0.059 Uiso 1 1 calc R
N31 N -0.1742(3) 0.8105(2) 0.50299(12) 0.0582(6) Uani 1 1 d .
N32 N 0.1660(3) 0.9882(2) 0.92597(13) 0.0618(6) Uani 1 1 d .
C31 C -0.1655(4) 0.9240(3) 0.53939(15) 0.0611(7) Uani 1 1 d .
H31 H -0.2111 0.9796 0.5085 0.073 Uiso 1 1 calc R
C32 C -0.0933(3) 0.9644(2) 0.61983(14) 0.0513(6) Uani 1 1 d .
H32 H -0.0862 1.0453 0.6415 0.062 Uiso 1 1 calc R
C33 C -0.0313(3) 0.8834(2) 0.66810(13) 0.0408(5) Uani 1 1 d .
C34 C -0.0406(3) 0.7647(2) 0.63027(14) 0.0505(6) Uani 1 1 d .
H34 H -0.0005 0.7068 0.6602 0.061 Uiso 1 1 calc R
C35 C -0.1088(3) 0.7333(2) 0.54895(15) 0.0570(7) Uani 1 1 d .
H35 H -0.1095 0.6536 0.5243 0.068 Uiso 1 1 calc R
C36 C 0.0395(3) 0.9201(2) 0.75694(13) 0.0416(5) Uani 1 1 d .
C37 C 0.1355(3) 1.0249(2) 0.78601(15) 0.0518(6) Uani 1 1 d .
H37 H 0.1582 1.0755 0.7497 0.062 Uiso 1 1 calc R
C38 C 0.1972(3) 1.0537(3) 0.86901(16) 0.0604(7) Uani 1 1 d .
H38 H 0.2651 1.1233 0.8867 0.072 Uiso 1 1 calc R
C39 C 0.0707(3) 0.8891(3) 0.89730(15) 0.0555(7) Uani 1 1 d .
H39 H 0.0452 0.8419 0.9354 0.067 Uiso 1 1 calc R
C40 C 0.0072(3) 0.8513(2) 0.81593(14) 0.0466(6) Uani 1 1 d .
H40 H -0.0573 0.7800 0.8000 0.056 Uiso 1 1 calc R

loop_
_atom_site_aniso_label
_atom_site_aniso_U_11
_atom_site_aniso_U_22
_atom_site_aniso_U_33
_atom_site_aniso_U_23
_atom_site_aniso_U_13
_atom_site_aniso_U_12
O1 0.0868(14) 0.0831(15) 0.0437(9) 0.0030(9) -0.0104(9) 0.0335(11)
O2 0.0961(15) 0.0599(12) 0.0425(9) -0.0010(9) -0.0018(9) 0.0168(10)
C1 0.0376(12) 0.0434(13) 0.0377(11) 0.0095(10) 0.0055(9) -0.0019(9)
C2 0.0457(13) 0.0445(14) 0.0470(13) 0.0068(10) 0.0074(10) 0.0021(10)
C3 0.0455(13) 0.0557(16) 0.0498(13) 0.0169(12) -0.0034(10) 0.0041(11)
C4 0.0487(14) 0.0691(17) 0.0366(12) 0.0093(11) -0.0025(10) 0.0005(12)
C5 0.0499(14) 0.0614(17) 0.0429(13) -0.0044(11) 0.0017(10) 0.0063(11)
C6 0.0447(13) 0.0501(14) 0.0433(12) 0.0070(11) 0.0009(10) 0.0070(10)
C7 0.0497(14) 0.0498(15) 0.0400(12) 0.0102(11) 0.0056(10) 0.0010(11)
O11 0.0940(15) 0.0691(13) 0.0430(10) 0.0226(9) -0.0066(9) -0.0191(10)
O12 0.0866(14) 0.0784(14) 0.0437(10) 0.0179(9) -0.0149(9) -0.0334(11)
C11 0.0386(12) 0.0446(13) 0.0359(11) 0.0078(9) 0.0064(9) 0.0059(9)
C12 0.0481(13) 0.0487(14) 0.0421(12) 0.0117(10) 0.0045(9) -0.0022(10)
C13 0.0540(15) 0.0688(18) 0.0412(13) 0.0227(12) 0.0055(10) 0.0043(12)
C14 0.0502(14) 0.0740(18) 0.0329(11) 0.0060(12) 0.0001(10) 0.0085(12)
C15 0.0484(14) 0.0571(16) 0.0447(13) 0.0000(11) 0.0033(10) -0.0048(11)
C16 0.0503(14) 0.0453(14) 0.0420(12) 0.0103(10) 0.0071(10) 0.0021(10)
C17 0.0512(14) 0.0481(15) 0.0396(12) 0.0109(11) 0.0025(10) 0.0003(11)
N21 0.0582(13) 0.0677(15) 0.0412(11) 0.0119(10) -0.0008(9) -0.0073(10)
N22 0.0622(14) 0.0804(17) 0.0443(12) 0.0250(12) 0.0048(9) 0.0002(12)
C21 0.0567(15) 0.0553(16) 0.0490(13) 0.0169(12) -0.0031(11) -0.0033(12)
C22 0.0522(14) 0.0477(15) 0.0472(13) 0.0089(11) -0.0037(10) -0.0038(10)
C23 0.0348(11) 0.0464(14) 0.0381(11) 0.0085(10) 0.0053(8) 0.0025(9)
C24 0.0642(16) 0.0475(15) 0.0461(13) 0.0125(11) 0.0046(11) -0.0026(11)
C25 0.0716(18) 0.0586(18) 0.0503(14) 0.0025(13) -0.0025(12) -0.0102(13)
C26 0.0359(12) 0.0477(14) 0.0397(11) 0.0138(10) 0.0071(9) -0.0010(9)
C27 0.0490(13) 0.0491(14) 0.0429(12) 0.0097(11) 0.0074(10) 0.0025(10)
C28 0.0641(17) 0.0633(18) 0.0406(13) 0.0086(12) 0.0080(11) -0.0044(13)
C29 0.0582(16) 0.0728(19) 0.0531(15) 0.0302(14) 0.0079(11) 0.0137(13)
C30 0.0506(14) 0.0529(15) 0.0464(13) 0.0155(11) 0.0096(10) 0.0079(11)
N31 0.0583(13) 0.0723(16) 0.0441(11) 0.0114(11) 0.0037(9) 0.0093(11)
N32 0.0564(13) 0.0765(16) 0.0493(12) 0.0081(11) -0.0035(10) 0.0022(11)
C31 0.0650(17) 0.073(2) 0.0506(14) 0.0265(14) 0.0051(12) 0.0133(13)
C32 0.0605(15) 0.0501(15) 0.0456(13) 0.0145(11) 0.0060(11) 0.0045(11)
C33 0.0337(11) 0.0504(14) 0.0413(12) 0.0144(10) 0.0075(9) 0.0017(9)
C34 0.0519(14) 0.0497(15) 0.0506(14) 0.0144(11) -0.0014(10) 0.0052(11)
C35 0.0597(16) 0.0582(17) 0.0511(14) 0.0076(12) 0.0008(11) 0.0049(12)
C36 0.0347(11) 0.0483(14) 0.0431(12) 0.0121(10) 0.0039(9) 0.0034(9)
C37 0.0487(14) 0.0548(16) 0.0534(14) 0.0149(12) 0.0042(11) -0.0050(11)
C38 0.0522(15) 0.0614(18) 0.0622(16) 0.0018(14) -0.0019(12) -0.0091(12)
C39 0.0543(15) 0.0703(18) 0.0443(13) 0.0198(12) -0.0005(11) 0.0023(13)
C40 0.0446(13) 0.0507(15) 0.0466(13) 0.0156(11) 0.0035(10) -0.0002(10)

loop_
_atom_type_symbol
_atom_type_description
_atom_type_scat_dispersion_real
_atom_type_scat_dispersion_imag
_atom_type_scat_source
C C 0.0033 0.0016 'International Tables Vol C Tables 4.2.6.8 and 6.1.1.4'
H H 0.0000 0.0000 'International Tables Vol C Tables 4.2.6.8 and 6.1.1.4'
N N 0.0061 0.0033 'International Tables Vol C Tables 4.2.6.8 and 6.1.1.4'
O O 0.0106 0.0060 'International Tables Vol C Tables 4.2.6.8 and 6.1.1.4'

loop_
_geom_angle_atom_site_label_1
_geom_angle_atom_site_label_2
_geom_angle_atom_site_label_3
_geom_angle
C6 C1 C2 119.0(2)
C6 C1 C7 121.9(2)
C2 C1 C7 119.0(2)
C3 C2 C1 120.9(2)
C2 C3 C4 119.6(2)
C3 C4 C5 120.2(2)
C6 C5 C4 120.4(2)
C5 C6 C1 119.9(2)
O2 C7 O1 123.3(2)
O2 C7 C1 123.0(2)
O1 C7 C1 113.73(19)
C16 C11 C12 119.1(2)
C16 C11 C17 118.6(2)
C12 C11 C17 122.2(2)
C13 C12 C11 120.0(2)
C12 C13 C14 120.4(2)
C13 C14 C15 120.2(2)
C16 C15 C14 119.7(2)
C15 C16 C11 120.7(2)
O11 C17 O12 123.2(2)
O11 C17 C11 122.6(2)
O12 C17 C11 114.1(2)
C21 N21 C25 116.7(2)
C29 N22 C28 115.9(2)
N21 C21 C22 123.0(2)
C21 C22 C23 120.5(2)
C24 C23 C22 116.7(2)
C24 C23 C26 121.9(2)
C22 C23 C26 121.5(2)
C25 C24 C23 118.9(2)
N21 C25 C24 124.2(2)
C30 C26 C27 116.7(2)
C30 C26 C23 121.8(2)
C27 C26 C23 121.5(2)
C28 C27 C26 119.3(2)
N22 C28 C27 124.3(2)
N22 C29 C30 124.2(2)
C29 C30 C26 119.6(2)
C31 N31 C35 116.5(2)
C39 N32 C38 115.4(2)
N31 C31 C32 124.0(2)
C31 C32 C33 119.1(2)
C32 C33 C34 116.9(2)
C32 C33 C36 122.1(2)
C34 C33 C36 121.0(2)
C35 C34 C33 119.8(2)
N31 C35 C34 123.5(3)
C37 C36 C40 116.5(2)
C37 C36 C33 122.4(2)
C40 C36 C33 121.1(2)
C38 C37 C36 119.5(2)
N32 C38 C37 124.3(2)
N32 C39 C40 124.7(2)
C39 C40 C36 119.6(2)

loop_
_geom_bond_atom_site_label_1
_geom_bond_atom_site_label_2
_geom_bond_distance
O1 C7 1.316(3)
O2 C7 1.203(3)
C1 C6 1.386(3)
C1 C2 1.389(3)
C1 C7 1.490(3)
C2 C3 1.374(3)
C3 C4 1.376(3)
C4 C5 1.377(4)
C5 C6 1.377(3)
O11 C17 1.206(3)
O12 C17 1.309(3)
C11 C16 1.384(3)
C11 C12 1.391(3)
C11 C17 1.485(3)
C12 C13 1.375(3)
C13 C14 1.376(4)
C14 C15 1.378(4)
C15 C16 1.376(3)
N21 C21 1.327(3)
N21 C25 1.329(3)
N22 C29 1.329(3)
N22 C28 1.331(4)
C21 C22 1.365(3)
C22 C23 1.385(3)
C23 C24 1.380(3)
C23 C26 1.484(3)
C24 C25 1.377(3)
C26 C30 1.383(3)
C26 C27 1.389(3)
C27 C28 1.376(3)
C29 C30 1.376(3)
N31 C31 1.329(3)
N31 C35 1.330(3)
N32 C39 1.327(3)
N32 C38 1.337(4)
C31 C32 1.374(3)
C32 C33 1.381(3)
C33 C34 1.387(3)
C33 C36 1.486(3)
C34 C35 1.365(3)
C36 C37 1.382(3)
C36 C40 1.392(3)
C37 C38 1.375(3)
C39 C40 1.364(3)

loop_
_geom_hbond_atom_site_label_D
_geom_hbond_atom_site_label_H
_geom_hbond_atom_site_label_A
_geom_hbond_distance_DH
_geom_hbond_distance_HA
_geom_hbond_distance_DA
_geom_hbond_angle_DHA
_geom_hbond_site_symmetry_A
O1 H1O N31 0.94 1.73 2.668(3) 171.2 1_655
O12 H12O N21 0.97 1.69 2.655(3) 171.3 1_655

loop_
_geom_torsion_atom_site_label_1
_geom_torsion_atom_site_label_2
_geom_torsion_atom_site_label_3
_geom_torsion_atom_site_label_4
_geom_torsion
C6 C1 C2 C3 -0.8(3)
C7 C1 C2 C3 175.8(2)
C1 C2 C3 C4 0.1(4)
C2 C3 C4 C5 0.8(4)
C3 C4 C5 C6 -1.0(4)
C4 C5 C6 C1 0.2(4)
C2 C1 C6 C5 0.7(3)
C7 C1 C6 C5 -175.9(2)
C6 C1 C7 O2 179.5(2)
C2 C1 C7 O2 2.9(3)
C6 C1 C7 O1 0.3(3)
C2 C1 C7 O1 -176.2(2)
C16 C11 C12 C13 0.2(3)
C17 C11 C12 C13 177.8(2)
C11 C12 C13 C14 -1.2(4)
C12 C13 C14 C15 1.7(4)
C13 C14 C15 C16 -1.3(4)
C14 C15 C16 C11 0.3(4)
C12 C11 C16 C15 0.2(3)
C17 C11 C16 C15 -177.4(2)
C16 C11 C17 O11 -2.0(4)
C12 C11 C17 O11 -179.6(2)
C16 C11 C17 O12 176.3(2)
C12 C11 C17 O12 -1.3(3)
C25 N21 C21 C22 -2.0(4)
N21 C21 C22 C23 2.1(4)
C21 C22 C23 C24 0.0(3)
C21 C22 C23 C26 178.8(2)
C22 C23 C24 C25 -1.9(3)
C26 C23 C24 C25 179.2(2)
C21 N21 C25 C24 -0.1(4)
C23 C24 C25 N21 2.1(4)
C24 C23 C26 C30 34.2(3)
C22 C23 C26 C30 -144.6(2)
C24 C23 C26 C27 -146.2(2)
C22 C23 C26 C27 35.0(3)
C30 C26 C27 C28 0.9(3)
C23 C26 C27 C28 -178.7(2)
C29 N22 C28 C27 -0.3(4)
C26 C27 C28 N22 -0.2(4)
C28 N22 C29 C30 0.0(4)
N22 C29 C30 C26 0.8(4)
C27 C26 C30 C29 -1.2(3)
C23 C26 C30 C29 178.4(2)
C35 N31 C31 C32 0.3(4)
N31 C31 C32 C33 -2.6(4)
C31 C32 C33 C34 2.3(3)
C31 C32 C33 C36 -176.6(2)
C32 C33 C34 C35 0.0(3)
C36 C33 C34 C35 179.0(2)
C31 N31 C35 C34 2.2(4)
C33 C34 C35 N31 -2.4(4)
C32 C33 C36 C37 -35.8(3)
C34 C33 C36 C37 145.3(2)
C32 C33 C36 C40 142.2(2)
C34 C33 C36 C40 -36.7(3)
C40 C36 C37 C38 1.9(3)
C33 C36 C37 C38 180.0(2)
C39 N32 C38 C37 0.9(4)
C36 C37 C38 N32 -2.3(4)
C38 N32 C39 C40 0.8(4)
N32 C39 C40 C36 -1.1(4)
C37 C36 C40 C39 -0.3(3)
C33 C36 C40 C39 -178.4(2)
